data_1566278
loop_
_publ_author_name
'Eliseeva, Svetlana V.'
'Nguyen, Tu N.'
'Kampf, Jeff W.'
'Trivedi, Evan R.'
'Pecoraro, Vincent L.'
'Petoud, St\'ephane'

_publ_section_title
;
 Tuning the photophysical properties of lanthanide(iii)/zinc(ii)
 'encapsulated sandwich' metallacrowns emitting in the near-infrared
 range.
;
_journal_issue 10
_journal_name_full 'Chemical science'
_journal_page_first 2919
_journal_page_last 2931
_journal_paper_doi 10.1039/d1sc06769a
_journal_volume 13
_journal_year 2022
_chemical_formula_sum 'C187 H120 F9 N62 Nd O57.5 S3 Zn16'
_chemical_formula_weight 5612.78
_space_group_crystal_system tetragonal
_space_group_IT_number 130
_space_group_name_Hall '-P 4a 2ac'
_space_group_name_H-M_alt 'P 4/n c c :2'
_atom_sites_solution_hydrogens geom
_audit_creation_method SHELXL-2016/6
_audit_update_record
;
2021-10-15 deposited with the CCDC.	2022-01-24 downloaded from the CCDC.
;
_cell_angle_alpha 90
_cell_angle_beta 90
_cell_angle_gamma 90
_cell_formula_units_Z 4
_cell_length_a 29.7978(4)
_cell_length_b 29.7978(4)
_cell_length_c 27.5410(19)
_cell_measurement_reflns_used 129624
_cell_measurement_temperature 85(2)
_cell_measurement_theta_max 73.4200
_cell_measurement_theta_min 2.9480
_cell_volume 24453.9(17)
_computing_cell_refinement 'CrystalClear-SM Expert 2.0 r16'
_computing_data_collection 'CrystalClear-SM Expert 2.0 r16 (Rigaku, 2014)'
_computing_data_reduction 'CrystalClear-SM Expert 2.0 r16'
_computing_molecular_graphics 'Bruker SHELXTL'
_computing_publication_material 'Bruker SHELXTL'
_computing_structure_refinement 'SHELXL-2014/6 (Sheldrick, 2014)'
_computing_structure_solution 'SHELXT (Sheldrick, 2014)'
_diffrn_ambient_temperature 85(2)
_diffrn_measured_fraction_theta_full 0.999
_diffrn_measured_fraction_theta_max 0.996
_diffrn_measurement_device_type 'Rigaku Saturn 944+ CCD'
_diffrn_measurement_method '\w scans'
_diffrn_radiation_type CuK\a
_diffrn_radiation_wavelength 1.54184
_diffrn_reflns_av_R_equivalents 0.0525
_diffrn_reflns_av_unetI/netI 0.0103
_diffrn_reflns_Laue_measured_fraction_full 0.999
_diffrn_reflns_Laue_measured_fraction_max 0.996
_diffrn_reflns_limit_h_max 35
_diffrn_reflns_limit_h_min -37
_diffrn_reflns_limit_k_max 37
_diffrn_reflns_limit_k_min -37
_diffrn_reflns_limit_l_max 33
_diffrn_reflns_limit_l_min -34
_diffrn_reflns_number 472686
_diffrn_reflns_point_group_measured_fraction_full 0.999
_diffrn_reflns_point_group_measured_fraction_max 0.996
_diffrn_reflns_theta_full 67.684
_diffrn_reflns_theta_max 74.076
_diffrn_reflns_theta_min 2.966
_diffrn_source 'micro-focus rotating anode'
_exptl_absorpt_coefficient_mu 4.114
_exptl_absorpt_correction_T_max 1.00000
_exptl_absorpt_correction_T_min 0.66737
_exptl_absorpt_correction_type multi-scan
_exptl_absorpt_process_details
; 
CrysAlisPro 1.171.38.41 (Rigaku Oxford Diffraction, 2015) 
Empirical absorption correction using spherical harmonics, 
 implemented in SCALE3 ABSPACK scaling algorithm. 
;
_exptl_crystal_colour orange
_exptl_crystal_density_diffrn 1.502
_exptl_crystal_description block
_exptl_crystal_F_000 11056
_exptl_crystal_size_max 0.200
_exptl_crystal_size_mid 0.190
_exptl_crystal_size_min 0.140
_refine_diff_density_max 1.334
_refine_diff_density_min -0.881
_refine_diff_density_rms 0.121
_refine_ls_extinction_method none
_refine_ls_goodness_of_fit_ref 1.050
_refine_ls_hydrogen_treatment constr
_refine_ls_matrix_type full
_refine_ls_number_parameters 839
_refine_ls_number_reflns 12397
_refine_ls_number_restraints 123
_refine_ls_restrained_S_all 1.049
_refine_ls_R_factor_all 0.0572
_refine_ls_R_factor_gt 0.0550
_refine_ls_shift/su_max 0.002
_refine_ls_shift/su_mean 0.000
_refine_ls_structure_factor_coef Fsqd
_refine_ls_weighting_details 'w=1/[\s^2^(Fo^2^)+(0.1476P)^2^+15.3928P] where P=(Fo^2^+2Fc^2^)/3'
_refine_ls_weighting_scheme calc
_refine_ls_wR_factor_gt 0.1902
_refine_ls_wR_factor_ref 0.1943
_reflns_Friedel_coverage 0.000
_reflns_number_gt 11558
_reflns_number_total 12397
_reflns_threshold_expression 'I > 2\s(I)'
_cod_data_source_file d1sc06769a2.cif
_cod_data_source_block tn1177a_sq
_cod_depositor_comments 'Adding full bibliography for 1566278--1566279.cif.'
_cod_original_cell_volume 24453.9(18)
_cod_original_sg_symbol_H-M 'P 4/n c c'
_cod_original_formula_sum 'C187 H120 F9 N62 Nd O57.50 S3 Zn16'
_cod_database_code 1566278
_shelx_shelxl_version_number 2016/6
_shelx_space_group_comment
;
The symmetry employed for this shelxl refinement is uniquely defined
by the following loop, which should always be used as a source of
symmetry information in preference to the above space-group names.
They are only intended as comments.
;
_shelx_estimated_absorpt_t_min 0.493
_shelx_estimated_absorpt_t_max 0.597

loop_
_space_group_symop_operation_xyz
'x, y, z'
'-x+1/2, -y+1/2, z'
'-y+1/2, x, z'
'y, -x+1/2, z'
'-x, y+1/2, -z+1/2'
'x+1/2, -y, -z+1/2'
'y+1/2, x+1/2, -z+1/2'
'-y, -x, -z+1/2'
'-x, -y, -z'
'x-1/2, y-1/2, -z'
'y-1/2, -x, -z'
'-y, x-1/2, -z'
'x, -y-1/2, z-1/2'
'-x-1/2, y, z-1/2'
'-y-1/2, -x-1/2, z-1/2'
'y, x, z-1/2'

loop_
_atom_site_label
_atom_site_type_symbol
_atom_site_fract_x
_atom_site_fract_y
_atom_site_fract_z
_atom_site_U_iso_or_equiv
_atom_site_adp_type
_atom_site_occupancy
_atom_site_site_symmetry_order
_atom_site_calc_flag
_atom_site_refinement_flags_posn
_atom_site_refinement_flags_adp
_atom_site_refinement_flags_occupancy
_atom_site_disorder_assembly
_atom_site_disorder_group
Nd1 Nd 0.750000 0.750000 0.46830(2) 0.03782(13) Uani 1 4 d S T P . .
Zn1 Zn 0.86142(2) 0.72158(2) 0.40691(2) 0.04328(15) Uani 1 1 d . . . . .
Zn2 Zn 0.84984(2) 0.80859(2) 0.52519(2) 0.04412(15) Uani 1 1 d . . . . .
Zn3 Zn 0.88908(2) 0.89040(2) 0.42774(2) 0.05042(17) Uani 1 1 d . . . . .
Zn4 Zn 0.94894(2) 0.75141(2) 0.50383(2) 0.04994(17) Uani 1 1 d . . . . .
O1 O 0.82574(11) 0.74867(8) 0.50041(13) 0.0573(8) Uani 1 1 d . . . . .
O2 O 0.89139(9) 0.75982(9) 0.55972(10) 0.0504(6) Uani 1 1 d . . . . .
O3 O 0.80203(10) 0.80020(10) 0.42851(14) 0.0599(8) Uani 1 1 d . . . . .
O4 O 0.84113(9) 0.85742(9) 0.37303(10) 0.0500(6) Uani 1 1 d . . . . .
O5 O 0.89239(8) 0.83559(8) 0.47890(10) 0.0470(5) Uani 1 1 d . . . . .
O6 O 0.94081(9) 0.85405(10) 0.40251(11) 0.0580(7) Uani 1 1 d . . . . .
O7 O 0.91188(8) 0.71054(8) 0.45139(9) 0.0469(5) Uani 1 1 d . . . . .
O8 O 0.81116(9) 0.96011(10) 0.52748(10) 0.0549(6) Uani 1 1 d . . . . .
O200 O 0.750000 0.750000 0.5639(4) 0.084(2) Uani 1 4 d S T P . .
O201 O 0.750000 0.750000 0.3717(8) 0.085(5) Uani 0.5 4 d S T P . .
O202 O 0.12452(18) 0.5074(2) 0.7612(2) 0.0631(14) Uani 0.5 1 d . . P A 1
O203 O 0.1085(3) 0.5425(3) 0.6754(4) 0.107(3) Uani 0.5 1 d . U P B 2
O204 O 0.0221(4) 0.5606(4) 0.6684(4) 0.148(5) Uani 0.5 1 d . U P C 1
O205 O 0.0985(7) 0.7784(7) 0.2681(7) 0.114(7) Uani 0.25 1 d . U P D 2
O206 O 0.0363(6) 0.6564(6) 0.6462(5) 0.086(4) Uani 0.25 1 d . U P E 2
O207 O 0.0579(6) 0.5531(6) 0.6274(7) 0.102(5) Uani 0.25 1 d . U P F 2
O208 O 0.0993(11) 0.8242(12) 0.2851(7) 0.183(15) Uani 0.25 1 d . U P G 1
O209 O 0.1031(9) 0.8316(7) 0.4510(8) 0.112(7) Uani 0.25 1 d . U P H 1
O210 O 0.0868(7) 0.6523(6) 0.5699(8) 0.111(6) Uani 0.25 1 d . U P I 1
O212 O 0.0706(10) 0.6734(6) 0.6907(9) 0.158(12) Uani 0.25 1 d . U P J 1
O213 O 0.1409(14) 0.8559(10) 0.4222(7) 0.204(16) Uani 0.25 1 d . U P K 2
O214 O 0.1448(15) 0.8097(11) 0.4728(14) 0.20(2) Uani 0.25 1 d . U P L 2
N1 N 0.83655(11) 0.71322(11) 0.52975(12) 0.0497(7) Uani 1 1 d . . . . .
N2 N 0.86042(12) 0.64585(12) 0.58541(14) 0.0541(8) Uani 1 1 d . . . . .
N3 N 0.92492(17) 0.65765(15) 0.65937(15) 0.0800(12) Uani 1 1 d . . . . .
N4 N 0.83591(11) 0.78487(10) 0.39972(12) 0.0503(7) Uani 1 1 d . . . . .
N5 N 0.89921(13) 0.75664(11) 0.33974(13) 0.0543(8) Uani 1 1 d . . . . .
N6 N 0.93794(15) 0.81702(15) 0.27303(15) 0.0717(10) Uani 1 1 d . . . . .
N7 N 0.92874(10) 0.80778(11) 0.46840(11) 0.0478(7) Uani 1 1 d . . . . .
N8 N 1.00036(12) 0.75854(12) 0.44530(15) 0.0558(8) Uani 1 1 d . . . . .
N9 N 1.04655(17) 0.7735(2) 0.3582(2) 0.0970(16) Uani 1 1 d . . . . .
N10 N 0.83474(10) 0.91710(10) 0.46217(12) 0.0478(6) Uani 1 1 d . . . . .
N11 N 0.92089(12) 0.93127(11) 0.48714(16) 0.0566(8) Uani 1 1 d . . . . .
N12 N 0.94123(15) 0.97816(15) 0.5725(2) 0.0811(12) Uani 1 1 d . . . . .
N100 N 1.00031(12) 0.77581(12) 0.55216(14) 0.0599(8) Uani 1 1 d . . . . .
N110 N 0.90437(12) 0.94431(12) 0.37821(15) 0.0637(9) Uani 1 1 d . . . . .
C1 C 0.86942(12) 0.72145(12) 0.55897(14) 0.0475(7) Uani 1 1 d . . . . .
C2 C 0.88112(13) 0.68464(14) 0.59176(13) 0.0510(8) Uani 1 1 d . . . . .
C3 C 0.91287(17) 0.69066(16) 0.62967(15) 0.0642(10) Uani 1 1 d . . . . .
H3 H 0.926008 0.719431 0.633969 0.077 Uiso 1 1 calc R U . . .
C4 C 0.9046(2) 0.61776(18) 0.65208(18) 0.0770(13) Uani 1 1 d . . . . .
C5 C 0.9160(3) 0.5805(2) 0.6821(2) 0.097(2) Uani 1 1 d . . . . .
H5 H 0.937775 0.584189 0.706925 0.116 Uiso 1 1 calc R U . . .
C6 C 0.8968(3) 0.5406(2) 0.6759(3) 0.106(2) Uani 1 1 d . . . . .
H6 H 0.904560 0.516413 0.696682 0.128 Uiso 1 1 calc R U . . .
C7 C 0.8651(2) 0.5342(2) 0.6388(2) 0.0981(19) Uani 1 1 d . . . . .
H7 H 0.852655 0.505188 0.634034 0.118 Uiso 1 1 calc R U . . .
C8 C 0.85175(19) 0.56875(17) 0.6093(2) 0.0778(13) Uani 1 1 d . . . . .
H8 H 0.829271 0.564299 0.585345 0.093 Uiso 1 1 calc R U . . .
C9 C 0.87228(18) 0.61132(16) 0.61549(18) 0.0636(10) Uani 1 1 d . . . . .
C10 C 0.85328(12) 0.81520(12) 0.37232(14) 0.0480(7) Uani 1 1 d . . . . .
C11 C 0.88795(13) 0.79906(13) 0.33827(14) 0.0519(8) Uani 1 1 d . . . . .
C12 C 0.90715(15) 0.82972(15) 0.30429(15) 0.0618(10) Uani 1 1 d . . . . .
H12 H 0.897415 0.860078 0.304270 0.074 Uiso 1 1 calc R U . . .
C13 C 0.94936(17) 0.77298(18) 0.27272(17) 0.0698(12) Uani 1 1 d . . . . .
C14 C 0.9812(2) 0.7575(2) 0.2390(2) 0.0881(18) Uani 1 1 d . . . . .
H14 H 0.995041 0.777956 0.217238 0.106 Uiso 1 1 calc R U . . .
C15 C 0.9920(3) 0.7133(2) 0.2375(2) 0.104(2) Uani 1 1 d . . . . .
H15 H 1.013195 0.702812 0.214283 0.125 Uiso 1 1 calc R U . . .
C16 C 0.9720(3) 0.6829(2) 0.2702(2) 0.106(2) Uani 1 1 d . . . . .
H16 H 0.979786 0.652007 0.268542 0.127 Uiso 1 1 calc R U . . .
C17 C 0.9415(2) 0.69685(18) 0.3043(2) 0.0830(16) Uani 1 1 d . . . . .
H17 H 0.928466 0.675997 0.326247 0.100 Uiso 1 1 calc R U . . .
C18 C 0.93007(18) 0.74236(16) 0.30634(17) 0.0638(11) Uani 1 1 d . . . . .
C19 C 0.95017(12) 0.82007(13) 0.42943(15) 0.0522(8) Uani 1 1 d . . . . .
C20 C 0.98898(13) 0.79092(15) 0.41561(16) 0.0588(9) Uani 1 1 d . . . . .
C21 C 1.01236(17) 0.7992(2) 0.3718(2) 0.0818(15) Uani 1 1 d . . . . .
H21 H 1.003434 0.823546 0.351785 0.098 Uiso 1 1 calc R U . . .
C22 C 1.0594(2) 0.7413(2) 0.3885(3) 0.0838(16) Uani 1 1 d . . . . .
C23 C 1.0976(2) 0.7146(3) 0.3775(3) 0.106(2) Uani 1 1 d . . . . .
H23 H 1.113211 0.719429 0.347916 0.128 Uiso 1 1 calc R U . . .
C24 C 1.1118(2) 0.6830(2) 0.4079(3) 0.107(2) Uani 1 1 d . . . . .
H24 H 1.137490 0.665699 0.399698 0.128 Uiso 1 1 calc R U . . .
C25 C 1.0899(2) 0.6750(2) 0.4512(3) 0.0914(17) Uani 1 1 d . . . . .
H25 H 1.100720 0.652260 0.472353 0.110 Uiso 1 1 calc R U . . .
C26 C 1.05251(16) 0.69937(17) 0.4640(2) 0.0725(12) Uani 1 1 d . . . . .
H26 H 1.037423 0.693568 0.493768 0.087 Uiso 1 1 calc R U . . .
C27 C 1.03710(15) 0.73297(17) 0.4325(2) 0.0676(11) Uani 1 1 d . . . . .
C28 C 0.84156(13) 0.94191(12) 0.50102(15) 0.0511(8) Uani 1 1 d . . . . .
C29 C 0.88906(14) 0.94881(13) 0.51475(17) 0.0579(9) Uani 1 1 d . . . . .
C30 C 0.89936(16) 0.97299(15) 0.5580(2) 0.0693(12) Uani 1 1 d . . . . .
H30 H 0.875691 0.985604 0.576604 0.083 Uiso 1 1 calc R U . . .
C31 C 0.97396(18) 0.95994(16) 0.5454(3) 0.0759(14) Uani 1 1 d . . . . .
C32 C 1.01944(18) 0.96517(16) 0.5588(3) 0.093(2) Uani 1 1 d . . . . .
H32 H 1.026651 0.981023 0.587729 0.112 Uiso 1 1 calc R U . . .
C33 C 1.05242(19) 0.94820(18) 0.5317(3) 0.099(2) Uani 1 1 d . . . . .
H33 H 1.082678 0.951501 0.541930 0.119 Uiso 1 1 calc R U . . .
C34 C 1.04311(17) 0.92577(17) 0.4886(3) 0.0916(19) Uani 1 1 d . . . . .
H34 H 1.067202 0.914362 0.469626 0.110 Uiso 1 1 calc R U . . .
C35 C 0.99970(15) 0.91976(15) 0.4728(2) 0.0742(14) Uani 1 1 d . . . . .
H35 H 0.993642 0.904389 0.443251 0.089 Uiso 1 1 calc R U . . .
C36 C 0.96440(14) 0.93695(14) 0.5014(2) 0.0683(12) Uani 1 1 d . . . . .
C100 C 1.02298(19) 0.81284(18) 0.5423(2) 0.0812(14) Uani 1 1 d . . . . .
H100 H 1.012174 0.831400 0.516790 0.097 Uiso 1 1 calc R U . . .
C101 C 1.0610(2) 0.8264(2) 0.5663(3) 0.100(2) Uani 1 1 d . . . . .
H101 H 1.076153 0.853178 0.557250 0.120 Uiso 1 1 calc R U . . .
C102 C 1.0769(2) 0.7999(2) 0.6041(2) 0.0947(18) Uani 1 1 d . . . . .
H102 H 1.102916 0.808373 0.621745 0.114 Uiso 1 1 calc R U . . .
C103 C 1.05387(19) 0.7609(2) 0.6155(2) 0.0793(14) Uani 1 1 d . . . . .
H103 H 1.063639 0.741977 0.641245 0.095 Uiso 1 1 calc R U . . .
C104 C 1.01654(19) 0.75034(17) 0.5886(2) 0.0702(14) Uani 1 1 d . . . . .
H104 H 1.001126 0.723326 0.596185 0.084 Uiso 1 1 calc R U . . .
C110 C 0.93825(17) 0.94133(19) 0.3467(2) 0.0774(16) Uani 1 1 d . . . . .
H110 H 0.954972 0.914213 0.345487 0.093 Uiso 1 1 calc R U . . .
C111 C 0.9503(2) 0.9761(2) 0.3154(2) 0.0898(17) Uani 1 1 d . . . . .
H111 H 0.973917 0.972509 0.292652 0.108 Uiso 1 1 calc R U . . .
C112 C 0.9271(2) 1.0152(2) 0.3186(3) 0.102(2) Uani 1 1 d . . . . .
H112 H 0.934619 1.039583 0.297940 0.123 Uiso 1 1 calc R U . . .
C113 C 0.89179(19) 1.01963(19) 0.3527(2) 0.0880(17) Uani 1 1 d . . . . .
H113 H 0.875733 1.046992 0.356010 0.106 Uiso 1 1 calc R U . . .
C114 C 0.88165(16) 0.98290(15) 0.3807(2) 0.0686(11) Uani 1 1 d . . . . .
H114 H 0.857324 0.985022 0.402831 0.082 Uiso 1 1 calc R U . . .
S300 S 0.8917(3) 0.14241(15) 0.2715(4) 0.0430(11) Uani 0.25 1 d . . P M -1
O300 O 0.9350(5) 0.1218(4) 0.2641(7) 0.048(3) Uani 0.25 1 d . . P M -1
O301 O 0.8670(5) 0.1345(8) 0.3123(6) 0.072(4) Uani 0.25 1 d . . P M -1
O302 O 0.8833(9) 0.1871(5) 0.2507(8) 0.084(5) Uani 0.25 1 d . . P M -1
C300 C 0.8667(9) 0.1082(15) 0.2298(17) 0.045(3) Uani 0.25 1 d . . P M -1
F300 F 0.8645(5) 0.0644(5) 0.2310(8) 0.074(4) Uani 0.25 1 d . . P M -1
F301 F 0.8752(5) 0.1150(7) 0.1801(5) 0.084(4) Uani 0.25 1 d . . P M -1
F302 F 0.8148(5) 0.1162(7) 0.2268(5) 0.074(4) Uani 0.25 1 d . . P M -1

loop_
_atom_site_aniso_label
_atom_site_aniso_U_11
_atom_site_aniso_U_22
_atom_site_aniso_U_33
_atom_site_aniso_U_23
_atom_site_aniso_U_13
_atom_site_aniso_U_12
Nd1 0.03521(16) 0.03521(16) 0.0430(2) 0.000 0.000 0.000
Zn1 0.0392(2) 0.0388(2) 0.0519(3) -0.00148(17) -0.00021(17) 0.00091(17)
Zn2 0.0387(2) 0.0412(3) 0.0525(3) -0.00210(17) -0.00101(17) -0.00088(17)
Zn3 0.0418(3) 0.0416(3) 0.0679(4) 0.0024(2) 0.0048(2) -0.0034(2)
Zn4 0.0417(3) 0.0444(3) 0.0637(3) -0.00164(18) -0.0055(2) -0.00085(16)
O1 0.0542(17) 0.0393(15) 0.078(2) 0.0011(10) -0.0228(15) -0.0001(9)
O2 0.0454(14) 0.0478(12) 0.0578(14) -0.0010(11) -0.0077(11) -0.0021(11)
O3 0.0485(14) 0.0448(13) 0.086(2) 0.0155(14) 0.0252(14) 0.0095(13)
O4 0.0483(14) 0.0425(13) 0.0591(15) 0.0041(11) 0.0080(12) 0.0009(10)
O5 0.0389(12) 0.0418(12) 0.0602(13) -0.0026(10) 0.0024(10) 0.0015(9)
O6 0.0485(14) 0.0571(15) 0.0683(17) 0.0084(12) 0.0096(12) 0.0027(12)
O7 0.0442(12) 0.0376(11) 0.0590(13) -0.0021(10) -0.0028(10) 0.0023(9)
O8 0.0509(15) 0.0502(15) 0.0637(16) -0.0099(11) -0.0023(11) -0.0007(11)
O200 0.083(4) 0.083(4) 0.087(6) 0.000 0.000 0.000
O201 0.084(7) 0.084(7) 0.088(12) 0.000 0.000 0.000
O202 0.043(3) 0.068(3) 0.078(4) -0.016(3) 0.006(3) 0.016(2)
O203 0.083(5) 0.108(6) 0.131(7) -0.014(5) 0.002(5) 0.049(5)
O204 0.117(7) 0.187(10) 0.140(8) -0.097(8) -0.078(6) 0.095(7)
O205 0.124(14) 0.115(14) 0.104(12) 0.037(11) 0.074(12) 0.058(12)
O206 0.090(10) 0.094(10) 0.074(8) 0.029(8) 0.004(7) -0.002(8)
O207 0.097(11) 0.097(12) 0.113(12) -0.029(10) -0.036(10) 0.016(9)
O208 0.21(3) 0.25(3) 0.088(12) -0.049(16) 0.075(15) -0.16(3)
O209 0.150(19) 0.082(12) 0.104(13) -0.015(10) 0.048(13) 0.033(12)
O210 0.122(14) 0.075(10) 0.135(15) 0.018(10) -0.063(12) -0.010(10)
O212 0.24(3) 0.070(10) 0.160(19) 0.029(11) 0.14(2) 0.006(13)
O213 0.37(4) 0.18(2) 0.068(10) -0.070(13) -0.065(17) 0.18(2)
O214 0.25(4) 0.13(2) 0.23(3) -0.11(2) 0.12(3) -0.08(3)
N1 0.0433(16) 0.0394(15) 0.0664(19) 0.0011(12) -0.0095(13) 0.0002(12)
N2 0.0531(18) 0.0506(17) 0.0584(19) 0.0039(14) -0.0052(14) -0.0008(15)
N3 0.100(3) 0.075(2) 0.064(2) 0.0124(19) -0.028(2) -0.005(2)
N4 0.0440(15) 0.0422(15) 0.0646(18) 0.0050(13) 0.0101(13) 0.0032(12)
N5 0.057(2) 0.0527(16) 0.0536(18) 0.0023(13) 0.0054(15) 0.0089(14)
N6 0.076(3) 0.076(2) 0.0631(19) 0.0114(18) 0.0195(19) 0.012(2)
N7 0.0388(15) 0.0434(16) 0.0612(17) -0.0024(12) -0.0001(12) 0.0016(12)
N8 0.0418(16) 0.0544(16) 0.071(2) -0.0037(16) 0.0039(15) 0.0016(14)
N9 0.077(3) 0.115(4) 0.099(3) 0.017(3) 0.033(3) 0.034(3)
N10 0.0397(15) 0.0412(15) 0.0626(17) -0.0003(12) 0.0027(12) -0.0011(12)
N11 0.0448(16) 0.0408(15) 0.084(2) 0.0026(16) -0.0057(16) -0.0070(13)
N12 0.067(2) 0.062(2) 0.114(3) -0.013(2) -0.029(2) -0.0054(19)
N100 0.0486(17) 0.0603(19) 0.071(2) -0.0034(16) -0.0083(15) -0.0071(14)
N110 0.0534(18) 0.0541(18) 0.084(2) 0.0107(17) 0.0006(17) -0.0135(15)
C1 0.0437(17) 0.0459(18) 0.0528(18) -0.0022(14) -0.0007(14) -0.0025(14)
C2 0.0474(19) 0.057(2) 0.0490(18) 0.0009(15) -0.0056(14) 0.0002(16)
C3 0.074(3) 0.062(2) 0.057(2) 0.0025(18) -0.0156(19) -0.003(2)
C4 0.101(4) 0.069(3) 0.061(2) 0.014(2) -0.019(3) -0.003(3)
C5 0.130(5) 0.082(4) 0.077(4) 0.031(3) -0.033(4) -0.006(4)
C6 0.131(6) 0.083(4) 0.105(4) 0.042(3) -0.026(4) 0.004(4)
C7 0.122(5) 0.062(3) 0.110(4) 0.031(3) -0.016(4) -0.009(3)
C8 0.080(3) 0.058(3) 0.095(3) 0.018(2) -0.013(3) -0.005(2)
C9 0.068(3) 0.057(2) 0.066(2) 0.015(2) -0.004(2) -0.0019(19)
C10 0.0459(17) 0.0449(17) 0.0534(19) -0.0005(14) 0.0010(14) 0.0010(14)
C11 0.0507(19) 0.0504(19) 0.0546(19) 0.0043(15) 0.0041(15) 0.0014(15)
C12 0.063(2) 0.062(2) 0.061(2) 0.0102(18) 0.0158(19) 0.0090(19)
C13 0.074(3) 0.077(3) 0.059(2) 0.006(2) 0.015(2) 0.019(2)
C14 0.091(4) 0.099(4) 0.074(3) 0.013(3) 0.034(3) 0.026(3)
C15 0.118(5) 0.107(5) 0.088(4) 0.015(3) 0.049(4) 0.046(4)
C16 0.140(6) 0.077(3) 0.101(4) 0.013(3) 0.049(4) 0.053(4)
C17 0.099(4) 0.072(3) 0.078(3) 0.012(2) 0.031(3) 0.030(3)
C18 0.066(3) 0.069(2) 0.057(2) 0.0047(19) 0.012(2) 0.017(2)
C19 0.0399(17) 0.053(2) 0.063(2) 0.0011(16) 0.0015(15) 0.0010(14)
C20 0.0449(19) 0.060(2) 0.072(2) -0.0020(19) 0.0064(17) 0.0033(17)
C21 0.066(3) 0.092(4) 0.087(3) 0.011(3) 0.022(2) 0.022(3)
C22 0.062(3) 0.089(3) 0.100(4) 0.004(3) 0.019(3) 0.022(3)
C23 0.082(4) 0.120(5) 0.117(5) 0.006(4) 0.037(4) 0.037(4)
C24 0.077(4) 0.095(4) 0.148(6) 0.013(4) 0.031(4) 0.036(3)
C25 0.064(3) 0.076(3) 0.134(5) 0.007(3) 0.011(3) 0.013(3)
C26 0.050(2) 0.061(3) 0.107(4) 0.002(2) 0.002(2) 0.0080(19)
C27 0.047(2) 0.067(3) 0.090(3) -0.003(2) 0.007(2) 0.0074(19)
C28 0.0442(18) 0.0424(17) 0.067(2) -0.0004(15) -0.0033(15) -0.0011(14)
C29 0.054(2) 0.0423(19) 0.078(2) -0.0014(17) -0.0076(19) -0.0036(16)
C30 0.061(2) 0.055(2) 0.092(3) -0.011(2) -0.019(2) -0.0047(19)
C31 0.058(3) 0.043(2) 0.127(4) -0.008(3) -0.022(3) -0.0090(18)
C32 0.065(3) 0.049(2) 0.165(6) -0.001(3) -0.044(4) -0.009(2)
C33 0.053(3) 0.051(3) 0.193(8) -0.002(3) -0.031(3) -0.010(2)
C34 0.047(2) 0.049(2) 0.179(6) 0.005(3) -0.006(3) -0.0093(19)
C35 0.044(2) 0.046(2) 0.133(5) 0.003(2) 0.000(2) -0.0091(17)
C36 0.048(2) 0.0400(19) 0.117(4) 0.007(2) -0.012(2) -0.0087(16)
C100 0.073(3) 0.067(3) 0.104(4) 0.007(3) -0.025(3) -0.015(2)
C101 0.085(4) 0.089(4) 0.127(5) 0.013(4) -0.033(4) -0.036(3)
C102 0.071(3) 0.107(4) 0.106(4) 0.006(4) -0.028(3) -0.028(3)
C103 0.064(3) 0.100(4) 0.073(3) 0.008(3) -0.019(2) -0.013(3)
C104 0.057(3) 0.082(4) 0.071(3) 0.004(2) -0.008(2) -0.0156(19)
C110 0.062(3) 0.074(3) 0.096(4) 0.020(3) 0.007(2) -0.016(3)
C111 0.069(3) 0.096(4) 0.104(4) 0.036(3) 0.006(3) -0.021(3)
C112 0.094(4) 0.093(4) 0.119(5) 0.050(4) -0.026(4) -0.041(3)
C113 0.077(3) 0.067(3) 0.119(4) 0.030(3) -0.020(3) -0.020(2)
C114 0.061(2) 0.052(2) 0.093(3) 0.014(2) -0.010(2) -0.0151(18)
S300 0.0352(17) 0.027(2) 0.067(2) 0.003(2) 0.0105(14) -0.011(2)
O300 0.040(4) 0.027(6) 0.077(7) -0.035(6) -0.006(4) -0.012(4)
O301 0.058(7) 0.095(13) 0.063(5) -0.002(5) 0.018(5) -0.022(7)
O302 0.097(10) 0.033(4) 0.122(15) 0.022(7) -0.014(12) -0.010(5)
C300 0.030(5) 0.046(5) 0.058(4) 0.008(4) 0.007(5) -0.017(5)
F300 0.054(8) 0.052(4) 0.118(9) 0.002(4) -0.063(7) -0.022(4)
F301 0.047(6) 0.146(13) 0.059(4) 0.011(6) 0.002(4) -0.010(8)
F302 0.039(4) 0.101(9) 0.081(8) -0.009(8) 0.001(4) -0.001(5)

loop_
_atom_type_symbol
_atom_type_description
_atom_type_scat_dispersion_real
_atom_type_scat_dispersion_imag
_atom_type_scat_source
C C 0.0181 0.0091 'International Tables Vol C Tables 4.2.6.8 and 6.1.1.4'
H H 0.0000 0.0000 'International Tables Vol C Tables 4.2.6.8 and 6.1.1.4'
N N 0.0311 0.0180 'International Tables Vol C Tables 4.2.6.8 and 6.1.1.4'
O O 0.0492 0.0322 'International Tables Vol C Tables 4.2.6.8 and 6.1.1.4'
F F 0.0727 0.0534 'International Tables Vol C Tables 4.2.6.8 and 6.1.1.4'
S S 0.3331 0.5567 'International Tables Vol C Tables 4.2.6.8 and 6.1.1.4'
Zn Zn -1.5491 0.6778 'International Tables Vol C Tables 4.2.6.8 and 6.1.1.4'
Nd Nd -3.1807 10.9079 'International Tables Vol C Tables 4.2.6.8 and 6.1.1.4'

loop_
_geom_angle_atom_site_label_1
_geom_angle_atom_site_label_2
_geom_angle_atom_site_label_3
_geom_angle
_geom_angle_site_symmetry_1
_geom_angle_site_symmetry_3
_geom_angle_publ_flag
O3 Nd1 O3 126.1(2) . 2_665 ?
O3 Nd1 O3 78.14(8) . 4_565 ?
O3 Nd1 O3 78.14(8) 2_665 4_565 ?
O3 Nd1 O3 78.14(8) . 3_655 ?
O3 Nd1 O3 78.14(8) 2_665 3_655 ?
O3 Nd1 O3 126.1(2) 4_565 3_655 ?
O3 Nd1 O1 65.09(11) . 3_655 ?
O3 Nd1 O1 138.77(8) 2_665 3_655 ?
O3 Nd1 O1 138.80(8) 4_565 3_655 ?
O3 Nd1 O1 65.07(11) 3_655 3_655 ?
O3 Nd1 O1 138.80(8) . 2_665 ?
O3 Nd1 O1 65.07(11) 2_665 2_665 ?
O3 Nd1 O1 138.77(8) 4_565 2_665 ?
O3 Nd1 O1 65.09(11) 3_655 2_665 ?
O1 Nd1 O1 82.35(6) 3_655 2_665 ?
O3 Nd1 O1 138.77(8) . 4_565 ?
O3 Nd1 O1 65.09(11) 2_665 4_565 ?
O3 Nd1 O1 65.07(11) 4_565 4_565 ?
O3 Nd1 O1 138.80(8) 3_655 4_565 ?
O1 Nd1 O1 137.20(19) 3_655 4_565 ?
O1 Nd1 O1 82.35(6) 2_665 4_565 ?
O3 Nd1 O1 65.07(11) . . ?
O3 Nd1 O1 138.80(8) 2_665 . ?
O3 Nd1 O1 65.09(11) 4_565 . ?
O3 Nd1 O1 138.77(8) 3_655 . ?
O1 Nd1 O1 82.35(6) 3_655 . ?
O1 Nd1 O1 137.20(19) 2_665 . ?
O1 Nd1 O1 82.35(6) 4_565 . ?
O3 Nd1 O200 116.96(10) . . ?
O3 Nd1 O200 116.96(10) 2_665 . ?
O3 Nd1 O200 116.96(10) 4_565 . ?
O3 Nd1 O200 116.96(10) 3_655 . ?
O1 Nd1 O200 68.60(9) 3_655 . ?
O1 Nd1 O200 68.60(9) 2_665 . ?
O1 Nd1 O200 68.60(9) 4_565 . ?
O1 Nd1 O200 68.60(9) . . ?
O3 Nd1 O201 63.04(10) . . ?
O3 Nd1 O201 63.04(10) 2_665 . ?
O3 Nd1 O201 63.04(10) 4_565 . ?
O3 Nd1 O201 63.04(10) 3_655 . ?
O1 Nd1 O201 111.40(9) 3_655 . ?
O1 Nd1 O201 111.40(9) 2_665 . ?
O1 Nd1 O201 111.40(9) 4_565 . ?
O1 Nd1 O201 111.40(9) . . ?
O200 Nd1 O201 180.0 . . ?
O7 Zn1 N4 119.95(12) . . ?
O7 Zn1 O3 116.32(14) . 4_565 ?
N4 Zn1 O3 90.80(13) . 4_565 ?
O7 Zn1 O4 99.89(10) . 4_565 ?
N4 Zn1 O4 139.48(13) . 4_565 ?
O3 Zn1 O4 76.78(11) 4_565 4_565 ?
O7 Zn1 N5 101.17(12) . . ?
N4 Zn1 N5 72.46(12) . . ?
O3 Zn1 N5 142.33(15) 4_565 . ?
O4 Zn1 N5 94.11(11) 4_565 . ?
O5 Zn2 O1 111.54(13) . . ?
O5 Zn2 N1 117.48(12) . 3_655 ?
O1 Zn2 N1 93.05(13) . 3_655 ?
O5 Zn2 O2 101.15(11) . . ?
O1 Zn2 O2 75.96(11) . . ?
N1 Zn2 O2 141.09(13) 3_655 . ?
O5 Zn2 N2 99.12(13) . 3_655 ?
O1 Zn2 N2 149.21(15) . 3_655 ?
N1 Zn2 N2 74.45(12) 3_655 3_655 ?
O2 Zn2 N2 96.02(12) . 3_655 ?
O6 Zn3 N10 168.94(12) . . ?
O6 Zn3 N110 91.19(13) . . ?
N10 Zn3 N110 99.87(14) . . ?
O6 Zn3 O5 77.45(10) . . ?
N10 Zn3 O5 91.60(11) . . ?
N110 Zn3 O5 165.18(12) . . ?
O6 Zn3 N11 102.73(13) . . ?
N10 Zn3 N11 77.58(13) . . ?
N110 Zn3 N11 88.15(15) . . ?
O5 Zn3 N11 85.17(12) . . ?
O6 Zn3 O4 91.13(11) . . ?
N10 Zn3 O4 88.74(11) . . ?
N110 Zn3 O4 92.02(12) . . ?
O5 Zn3 O4 97.63(10) . . ?
N11 Zn3 O4 166.13(12) . . ?
O8 Zn4 N7 166.94(12) 4_565 . ?
O8 Zn4 N100 89.72(13) 4_565 . ?
N7 Zn4 N100 103.17(14) . . ?
O8 Zn4 O7 77.32(10) 4_565 . ?
N7 Zn4 O7 89.64(11) . . ?
N100 Zn4 O7 162.54(12) . . ?
O8 Zn4 N8 102.07(13) 4_565 . ?
N7 Zn4 N8 77.19(13) . . ?
N100 Zn4 N8 85.77(14) . . ?
O7 Zn4 N8 85.58(12) . . ?
O8 Zn4 O2 90.44(11) 4_565 . ?
N7 Zn4 O2 90.59(11) . . ?
N100 Zn4 O2 94.52(12) . . ?
O7 Zn4 O2 97.19(10) . . ?
N8 Zn4 O2 167.49(12) . . ?
N1 O1 Zn2 113.3(2) . . ?
N1 O1 Nd1 116.6(2) . . ?
Zn2 O1 Nd1 115.78(12) . . ?
C1 O2 Zn2 107.2(2) . . ?
C1 O2 Zn4 105.3(2) . . ?
Zn2 O2 Zn4 101.95(12) . . ?
N4 O3 Zn1 112.7(2) . 3_655 ?
N4 O3 Nd1 122.1(2) . . ?
Zn1 O3 Nd1 117.61(11) 3_655 . ?
C10 O4 Zn1 108.0(2) . 3_655 ?
C10 O4 Zn3 104.4(2) . . ?
Zn1 O4 Zn3 103.81(11) 3_655 . ?
N7 O5 Zn2 113.0(2) . . ?
N7 O5 Zn3 110.5(2) . . ?
Zn2 O5 Zn3 134.58(13) . . ?
C19 O6 Zn3 113.1(2) . . ?
N10 O7 Zn1 112.39(19) 4_565 . ?
N10 O7 Zn4 110.04(19) 4_565 . ?
Zn1 O7 Zn4 134.71(12) . . ?
C28 O8 Zn4 113.7(2) . 3_655 ?
C1 N1 O1 113.6(3) . . ?
C1 N1 Zn2 121.2(3) . 4_565 ?
O1 N1 Zn2 125.0(2) . 4_565 ?
C2 N2 C9 117.2(4) . . ?
C2 N2 Zn2 111.4(3) . 4_565 ?
C9 N2 Zn2 131.4(3) . 4_565 ?
C3 N3 C4 116.0(4) . . ?
C10 N4 O3 113.8(3) . . ?
C10 N4 Zn1 123.8(3) . . ?
O3 N4 Zn1 121.9(2) . . ?
C11 N5 C18 116.9(4) . . ?
C11 N5 Zn1 108.9(3) . . ?
C18 N5 Zn1 134.2(3) . . ?
C12 N6 C13 117.3(4) . . ?
C19 N7 O5 112.6(3) . . ?
C19 N7 Zn4 118.9(3) . . ?
O5 N7 Zn4 128.4(2) . . ?
C20 N8 C27 116.9(4) . . ?
C20 N8 Zn4 110.1(3) . . ?
C27 N8 Zn4 132.5(3) . . ?
C21 N9 C22 117.3(5) . . ?
C28 N10 O7 112.7(3) . 3_655 ?
C28 N10 Zn3 118.4(3) . . ?
O7 N10 Zn3 128.9(2) 3_655 . ?
C29 N11 C36 117.8(4) . . ?
C29 N11 Zn3 109.3(3) . . ?
C36 N11 Zn3 132.6(3) . . ?
C30 N12 C31 118.0(5) . . ?
C100 N100 C104 116.1(4) . . ?
C100 N100 Zn4 121.2(3) . . ?
C104 N100 Zn4 121.7(3) . . ?
C110 N110 C114 118.2(4) . . ?
C110 N110 Zn3 121.5(3) . . ?
C114 N110 Zn3 120.1(3) . . ?
N1 C1 O2 123.5(3) . . ?
N1 C1 C2 115.0(3) . . ?
O2 C1 C2 121.5(3) . . ?
N2 C2 C3 121.2(4) . . ?
N2 C2 C1 117.6(3) . . ?
C3 C2 C1 121.2(4) . . ?
N3 C3 C2 122.6(4) . . ?
N3 C4 C9 122.3(4) . . ?
N3 C4 C5 119.6(5) . . ?
C9 C4 C5 118.2(5) . . ?
C6 C5 C4 121.3(6) . . ?
C5 C6 C7 120.3(5) . . ?
C8 C7 C6 121.6(6) . . ?
C7 C8 C9 118.4(5) . . ?
N2 C9 C4 120.5(4) . . ?
N2 C9 C8 119.3(4) . . ?
C4 C9 C8 120.2(4) . . ?
N4 C10 O4 123.7(3) . . ?
N4 C10 C11 115.2(3) . . ?
O4 C10 C11 121.1(3) . . ?
N5 C11 C12 122.4(4) . . ?
N5 C11 C10 118.3(3) . . ?
C12 C11 C10 119.3(3) . . ?
N6 C12 C11 121.7(4) . . ?
N6 C13 C14 119.4(5) . . ?
N6 C13 C18 121.1(4) . . ?
C14 C13 C18 119.5(5) . . ?
C15 C14 C13 120.1(6) . . ?
C14 C15 C16 120.2(5) . . ?
C17 C16 C15 121.5(5) . . ?
C16 C17 C18 118.9(5) . . ?
N5 C18 C17 119.5(4) . . ?
N5 C18 C13 120.7(4) . . ?
C17 C18 C13 119.8(4) . . ?
O6 C19 N7 126.2(3) . . ?
O6 C19 C20 118.6(4) . . ?
N7 C19 C20 115.2(4) . . ?
N8 C20 C21 122.2(4) . . ?
N8 C20 C19 118.0(4) . . ?
C21 C20 C19 119.8(4) . . ?
N9 C21 C20 121.3(5) . . ?
N9 C22 C27 122.3(5) . . ?
N9 C22 C23 120.0(6) . . ?
C27 C22 C23 117.7(6) . . ?
C24 C23 C22 121.2(6) . . ?
C23 C24 C25 121.0(6) . . ?
C26 C25 C24 120.9(6) . . ?
C25 C26 C27 118.9(6) . . ?
N8 C27 C26 119.7(5) . . ?
N8 C27 C22 119.9(5) . . ?
C26 C27 C22 120.3(4) . . ?
O8 C28 N10 126.2(3) . . ?
O8 C28 C29 118.1(4) . . ?
N10 C28 C29 115.7(4) . . ?
N11 C29 C30 121.7(4) . . ?
N11 C29 C28 118.9(4) . . ?
C30 C29 C28 119.3(4) . . ?
N12 C30 C29 121.1(5) . . ?
N12 C31 C32 120.3(6) . . ?
N12 C31 C36 121.6(4) . . ?
C32 C31 C36 118.0(6) . . ?
C33 C32 C31 121.1(6) . . ?
C32 C33 C34 120.9(5) . . ?
C35 C34 C33 121.3(6) . . ?
C34 C35 C36 118.5(6) . . ?
N11 C36 C35 120.1(5) . . ?
N11 C36 C31 119.7(5) . . ?
C35 C36 C31 120.2(4) . . ?
N100 C100 C101 124.6(5) . . ?
C100 C101 C102 118.3(6) . . ?
C103 C102 C101 118.6(5) . . ?
C104 C103 C102 118.0(5) . . ?
N100 C104 C103 124.3(5) . . ?
N110 C110 C111 123.1(5) . . ?
C112 C111 C110 117.9(6) . . ?
C111 C112 C113 120.0(5) . . ?
C114 C113 C112 117.5(6) . . ?
N110 C114 C113 123.1(5) . . ?
O301 S300 O300 121.6(13) . . ?
O301 S300 O302 112.6(14) . . ?
O300 S300 O302 118.9(15) . . ?
O301 S300 C300 102.4(16) . . ?
O300 S300 C300 92.5(13) . . ?
O302 S300 C300 101.8(18) . . ?
F300 C300 F301 100(3) . . ?
F300 C300 F302 96(2) . . ?
F301 C300 F302 96(2) . . ?
F300 C300 S300 127(3) . . ?
F301 C300 S300 119(2) . . ?
F302 C300 S300 112(3) . . ?

loop_
_geom_bond_atom_site_label_1
_geom_bond_atom_site_label_2
_geom_bond_distance
_geom_bond_site_symmetry_2
_geom_bond_publ_flag
Nd1 O3 2.417(3) . ?
Nd1 O3 2.417(3) 2_665 ?
Nd1 O3 2.417(3) 4_565 ?
Nd1 O3 2.417(3) 3_655 ?
Nd1 O1 2.424(3) 3_655 ?
Nd1 O1 2.424(3) 2_665 ?
Nd1 O1 2.424(3) 4_565 ?
Nd1 O1 2.424(3) . ?
Nd1 O200 2.633(10) . ?
Nd1 O201 2.66(2) . ?
Zn1 O7 1.967(3) . ?
Zn1 N4 2.043(3) . ?
Zn1 O3 2.044(3) 4_565 ?
Zn1 O4 2.092(3) 4_565 ?
Zn1 N5 2.405(4) . ?
Zn2 O5 1.970(3) . ?
Zn2 O1 2.042(3) . ?
Zn2 N1 2.059(3) 3_655 ?
Zn2 O2 2.133(3) . ?
Zn2 N2 2.270(4) 3_655 ?
Zn3 O6 2.008(3) . ?
Zn3 N10 2.038(3) . ?
Zn3 N110 2.156(4) . ?
Zn3 O5 2.159(3) . ?
Zn3 N11 2.249(4) . ?
Zn3 O4 2.297(3) . ?
Zn4 O8 2.003(3) 4_565 ?
Zn4 N7 2.034(3) . ?
Zn4 N100 2.155(3) . ?
Zn4 O7 2.188(3) . ?
Zn4 N8 2.234(4) . ?
Zn4 O2 2.318(3) . ?
O1 N1 1.368(4) . ?
O2 C1 1.318(4) . ?
O3 N4 1.362(4) . ?
O4 C10 1.309(5) . ?
O5 N7 1.394(4) . ?
O6 C19 1.286(5) . ?
O7 N10 1.390(4) 4_565 ?
O8 C28 1.283(5) . ?
N1 C1 1.291(5) . ?
N2 C2 1.322(5) . ?
N2 C9 1.367(6) . ?
N3 C3 1.329(6) . ?
N3 C4 1.349(7) . ?
N4 C10 1.286(5) . ?
N5 C11 1.308(5) . ?
N5 C18 1.369(6) . ?
N6 C12 1.314(6) . ?
N6 C13 1.356(6) . ?
N7 C19 1.302(5) . ?
N8 C20 1.310(6) . ?
N8 C27 1.379(6) . ?
N9 C21 1.328(7) . ?
N9 C22 1.330(8) . ?
N10 C28 1.316(5) . ?
N11 C29 1.323(6) . ?
N11 C36 1.365(5) . ?
N12 C30 1.319(6) . ?
N12 C31 1.343(8) . ?
N100 C100 1.322(6) . ?
N100 C104 1.348(7) . ?
N110 C110 1.334(7) . ?
N110 C114 1.336(6) . ?
C1 C2 1.463(5) . ?
C2 C3 1.420(5) . ?
C4 C9 1.407(7) . ?
C4 C5 1.425(7) . ?
C5 C6 1.328(9) . ?
C6 C7 1.404(9) . ?
C7 C8 1.370(7) . ?
C8 C9 1.419(7) . ?
C10 C11 1.476(5) . ?
C11 C12 1.428(5) . ?
C13 C14 1.405(7) . ?
C13 C18 1.421(7) . ?
C14 C15 1.356(8) . ?
C15 C16 1.411(9) . ?
C16 C17 1.371(7) . ?
C17 C18 1.400(7) . ?
C19 C20 1.496(5) . ?
C20 C21 1.414(7) . ?
C22 C27 1.403(8) . ?
C22 C23 1.421(7) . ?
C23 C24 1.329(10) . ?
C24 C25 1.380(10) . ?
C25 C26 1.376(7) . ?
C26 C27 1.403(7) . ?
C28 C29 1.479(5) . ?
C29 C30 1.425(6) . ?
C31 C32 1.414(7) . ?
C31 C36 1.420(8) . ?
C32 C33 1.335(10) . ?
C33 C34 1.391(10) . ?
C34 C35 1.377(7) . ?
C35 C36 1.411(7) . ?
C100 C101 1.373(7) . ?
C101 C102 1.389(9) . ?
C102 C103 1.386(9) . ?
C103 C104 1.373(7) . ?
C110 C111 1.393(7) . ?
C111 C112 1.356(10) . ?
C112 C113 1.416(10) . ?
C113 C114 1.372(7) . ?
S300 O301 1.365(17) . ?
S300 O300 1.443(19) . ?
S300 O302 1.471(15) . ?
S300 C300 1.71(4) . ?
C300 F300 1.31(5) . ?
C300 F301 1.41(5) . ?
C300 F302 1.57(3) . ?

loop_
_geom_torsion_atom_site_label_1
_geom_torsion_atom_site_label_2
_geom_torsion_atom_site_label_3
_geom_torsion_atom_site_label_4
_geom_torsion
_geom_torsion_site_symmetry_1
_geom_torsion_site_symmetry_2
_geom_torsion_site_symmetry_3
_geom_torsion_site_symmetry_4
_geom_torsion_publ_flag
Zn2 O1 N1 C1 -18.4(4) . . . . ?
Nd1 O1 N1 C1 -156.5(3) . . . . ?
Zn2 O1 N1 Zn2 167.23(18) . . . 4_565 ?
Nd1 O1 N1 Zn2 29.1(4) . . . 4_565 ?
Zn1 O3 N4 C10 15.1(4) 3_655 . . . ?
Nd1 O3 N4 C10 163.9(3) . . . . ?
Zn1 O3 N4 Zn1 -172.55(17) 3_655 . . . ?
Nd1 O3 N4 Zn1 -23.8(4) . . . . ?
Zn2 O5 N7 C19 163.4(3) . . . . ?
Zn3 O5 N7 C19 -3.3(4) . . . . ?
Zn2 O5 N7 Zn4 -13.6(3) . . . . ?
Zn3 O5 N7 Zn4 179.72(17) . . . . ?
O1 N1 C1 O2 -1.7(6) . . . . ?
Zn2 N1 C1 O2 172.9(3) 4_565 . . . ?
O1 N1 C1 C2 178.5(3) . . . . ?
Zn2 N1 C1 C2 -6.9(5) 4_565 . . . ?
Zn2 O2 C1 N1 19.3(5) . . . . ?
Zn4 O2 C1 N1 -88.7(4) . . . . ?
Zn2 O2 C1 C2 -160.9(3) . . . . ?
Zn4 O2 C1 C2 91.1(4) . . . . ?
C9 N2 C2 C3 -2.7(6) . . . . ?
Zn2 N2 C2 C3 175.8(3) 4_565 . . . ?
C9 N2 C2 C1 178.5(4) . . . . ?
Zn2 N2 C2 C1 -2.9(5) 4_565 . . . ?
N1 C1 C2 N2 6.3(5) . . . . ?
O2 C1 C2 N2 -173.5(4) . . . . ?
N1 C1 C2 C3 -172.4(4) . . . . ?
O2 C1 C2 C3 7.8(6) . . . . ?
C4 N3 C3 C2 -1.1(8) . . . . ?
N2 C2 C3 N3 2.8(7) . . . . ?
C1 C2 C3 N3 -178.5(5) . . . . ?
C3 N3 C4 C9 -0.4(9) . . . . ?
C3 N3 C4 C5 179.3(6) . . . . ?
N3 C4 C5 C6 -179.8(8) . . . . ?
C9 C4 C5 C6 -0.1(12) . . . . ?
C4 C5 C6 C7 1.1(13) . . . . ?
C5 C6 C7 C8 -2.6(12) . . . . ?
C6 C7 C8 C9 2.9(11) . . . . ?
C2 N2 C9 C4 1.3(7) . . . . ?
Zn2 N2 C9 C4 -177.0(4) 4_565 . . . ?
C2 N2 C9 C8 -178.5(5) . . . . ?
Zn2 N2 C9 C8 3.2(7) 4_565 . . . ?
N3 C4 C9 N2 0.3(9) . . . . ?
C5 C4 C9 N2 -179.4(6) . . . . ?
N3 C4 C9 C8 -179.8(6) . . . . ?
C5 C4 C9 C8 0.5(9) . . . . ?
C7 C8 C9 N2 177.9(6) . . . . ?
C7 C8 C9 C4 -1.9(9) . . . . ?
O3 N4 C10 O4 2.6(6) . . . . ?
Zn1 N4 C10 O4 -169.5(3) . . . . ?
O3 N4 C10 C11 -176.0(3) . . . . ?
Zn1 N4 C10 C11 11.9(5) . . . . ?
Zn1 O4 C10 N4 -18.0(5) 3_655 . . . ?
Zn3 O4 C10 N4 92.0(4) . . . . ?
Zn1 O4 C10 C11 160.5(3) 3_655 . . . ?
Zn3 O4 C10 C11 -89.5(4) . . . . ?
C18 N5 C11 C12 -1.1(7) . . . . ?
Zn1 N5 C11 C12 175.8(3) . . . . ?
C18 N5 C11 C10 177.3(4) . . . . ?
Zn1 N5 C11 C10 -5.8(5) . . . . ?
N4 C10 C11 N5 -2.4(6) . . . . ?
O4 C10 C11 N5 179.0(4) . . . . ?
N4 C10 C11 C12 176.1(4) . . . . ?
O4 C10 C11 C12 -2.6(6) . . . . ?
C13 N6 C12 C11 3.0(7) . . . . ?
N5 C11 C12 N6 -1.2(7) . . . . ?
C10 C11 C12 N6 -179.6(4) . . . . ?
C12 N6 C13 C14 178.1(6) . . . . ?
C12 N6 C13 C18 -2.6(8) . . . . ?
N6 C13 C14 C15 -178.3(7) . . . . ?
C18 C13 C14 C15 2.4(10) . . . . ?
C13 C14 C15 C16 -1.0(12) . . . . ?
C14 C15 C16 C17 -0.4(13) . . . . ?
C15 C16 C17 C18 0.4(12) . . . . ?
C11 N5 C18 C17 -176.4(5) . . . . ?
Zn1 N5 C18 C17 7.7(8) . . . . ?
C11 N5 C18 C13 1.5(7) . . . . ?
Zn1 N5 C18 C13 -174.5(4) . . . . ?
C16 C17 C18 N5 179.0(6) . . . . ?
C16 C17 C18 C13 1.1(10) . . . . ?
N6 C13 C18 N5 0.4(8) . . . . ?
C14 C13 C18 N5 179.6(6) . . . . ?
N6 C13 C18 C17 178.2(6) . . . . ?
C14 C13 C18 C17 -2.5(9) . . . . ?
Zn3 O6 C19 N7 2.3(5) . . . . ?
Zn3 O6 C19 C20 -178.1(3) . . . . ?
O5 N7 C19 O6 0.9(6) . . . . ?
Zn4 N7 C19 O6 178.2(3) . . . . ?
O5 N7 C19 C20 -178.7(3) . . . . ?
Zn4 N7 C19 C20 -1.4(5) . . . . ?
C27 N8 C20 C21 1.2(7) . . . . ?
Zn4 N8 C20 C21 -171.9(4) . . . . ?
C27 N8 C20 C19 -178.1(4) . . . . ?
Zn4 N8 C20 C19 8.8(5) . . . . ?
O6 C19 C20 N8 174.7(4) . . . . ?
N7 C19 C20 N8 -5.6(6) . . . . ?
O6 C19 C20 C21 -4.6(6) . . . . ?
N7 C19 C20 C21 175.0(5) . . . . ?
C22 N9 C21 C20 -3.5(10) . . . . ?
N8 C20 C21 N9 1.7(9) . . . . ?
C19 C20 C21 N9 -179.0(6) . . . . ?
C21 N9 C22 C27 2.4(11) . . . . ?
C21 N9 C22 C23 -175.8(7) . . . . ?
N9 C22 C23 C24 178.1(8) . . . . ?
C27 C22 C23 C24 -0.3(12) . . . . ?
C22 C23 C24 C25 0.2(13) . . . . ?
C23 C24 C25 C26 0.2(12) . . . . ?
C24 C25 C26 C27 -0.4(10) . . . . ?
C20 N8 C27 C26 176.5(5) . . . . ?
Zn4 N8 C27 C26 -12.3(7) . . . . ?
C20 N8 C27 C22 -2.2(7) . . . . ?
Zn4 N8 C27 C22 169.0(4) . . . . ?
C25 C26 C27 N8 -178.4(5) . . . . ?
C25 C26 C27 C22 0.3(9) . . . . ?
N9 C22 C27 N8 0.4(10) . . . . ?
C23 C22 C27 N8 178.7(6) . . . . ?
N9 C22 C27 C26 -178.3(6) . . . . ?
C23 C22 C27 C26 0.0(10) . . . . ?
Zn4 O8 C28 N10 -1.4(5) 3_655 . . . ?
Zn4 O8 C28 C29 178.9(3) 3_655 . . . ?
O7 N10 C28 O8 0.1(5) 3_655 . . . ?
Zn3 N10 C28 O8 -178.1(3) . . . . ?
O7 N10 C28 C29 179.9(3) 3_655 . . . ?
Zn3 N10 C28 C29 1.7(5) . . . . ?
C36 N11 C29 C30 0.1(6) . . . . ?
Zn3 N11 C29 C30 174.1(4) . . . . ?
C36 N11 C29 C28 -178.0(4) . . . . ?
Zn3 N11 C29 C28 -4.1(5) . . . . ?
O8 C28 C29 N11 -178.2(4) . . . . ?
N10 C28 C29 N11 2.0(6) . . . . ?
O8 C28 C29 C30 3.5(6) . . . . ?
N10 C28 C29 C30 -176.3(4) . . . . ?
C31 N12 C30 C29 0.0(8) . . . . ?
N11 C29 C30 N12 -1.1(7) . . . . ?
C28 C29 C30 N12 177.0(4) . . . . ?
C30 N12 C31 C32 178.9(5) . . . . ?
C30 N12 C31 C36 2.0(8) . . . . ?
N12 C31 C32 C33 -178.4(6) . . . . ?
C36 C31 C32 C33 -1.4(9) . . . . ?
C31 C32 C33 C34 1.6(9) . . . . ?
C32 C33 C34 C35 -0.9(9) . . . . ?
C33 C34 C35 C36 0.0(8) . . . . ?
C29 N11 C36 C35 -178.6(4) . . . . ?
Zn3 N11 C36 C35 9.1(6) . . . . ?
C29 N11 C36 C31 1.8(6) . . . . ?
Zn3 N11 C36 C31 -170.5(4) . . . . ?
C34 C35 C36 N11 -179.4(5) . . . . ?
C34 C35 C36 C31 0.1(7) . . . . ?
N12 C31 C36 N11 -3.0(8) . . . . ?
C32 C31 C36 N11 -179.9(5) . . . . ?
N12 C31 C36 C35 177.5(5) . . . . ?
C32 C31 C36 C35 0.5(8) . . . . ?
C104 N100 C100 C101 0.1(9) . . . . ?
Zn4 N100 C100 C101 -168.1(6) . . . . ?
N100 C100 C101 C102 -0.9(11) . . . . ?
C100 C101 C102 C103 0.7(11) . . . . ?
C101 C102 C103 C104 0.2(11) . . . . ?
C100 N100 C104 C103 0.8(9) . . . . ?
Zn4 N100 C104 C103 169.0(5) . . . . ?
C102 C103 C104 N100 -1.0(10) . . . . ?
C114 N110 C110 C111 -1.7(9) . . . . ?
Zn3 N110 C110 C111 -177.4(5) . . . . ?
N110 C110 C111 C112 2.2(10) . . . . ?
C110 C111 C112 C113 -0.4(10) . . . . ?
C111 C112 C113 C114 -1.7(9) . . . . ?
C110 N110 C114 C113 -0.6(8) . . . . ?
Zn3 N110 C114 C113 175.2(4) . . . . ?
C112 C113 C114 N110 2.3(8) . . . . ?
O301 S300 C300 F300 -64(4) . . . . ?
O300 S300 C300 F300 60(3) . . . . ?
O302 S300 C300 F300 180(3) . . . . ?
O301 S300 C300 F301 164(2) . . . . ?
O300 S300 C300 F301 -73(3) . . . . ?
O302 S300 C300 F301 47(3) . . . . ?
O301 S300 C300 F302 53(3) . . . . ?
O300 S300 C300 F302 176(3) . . . . ?
O302 S300 C300 F302 -64(2) . . . . ?
